data_4505252
loop_
_publ_author_name
'Vary, Michael W.'
'McBride, J. Michael'

_publ_section_title
;
 Using Spiropyran Fragment Superposition To Assign the EPR Spectrum of
 Localized Triplet Excitation on a Distorted Aromatic Nitro Group&#x2020;
;
_journal_issue 6
_journal_name_full 'Crystal Growth &amp; Design'
_journal_page_first 2036
_journal_paper_doi 10.1021/cg0503907
_journal_volume 5
_journal_year 2005
_chemical_formula_moiety 'C26 H24 N2 O4, 0.5(C6 H6) '
_chemical_formula_sum 'C29 H27 N2 O4'
_chemical_formula_weight 467.53
_chemical_melting_point 460.5(5)
_chemical_name_common ' Methylmethoxynitrospiropyran_Benzene_Solvate'
_chemical_name_systematic
; 3,3',3'-trimethyl-6-methoxy-8-nitro-1'-phenylspiro[2H-1-benzopyran
-2,2'-indoline benzene solvate
;
_space_group_IT_number 2
_symmetry_cell_setting triclinic
_symmetry_Int_Tables_number 2
_symmetry_space_group_name_Hall '-P 1'
_symmetry_space_group_name_H-M 'P -1'
_cell_angle_alpha 76.89(2)
_cell_angle_beta 86.59(3)
_cell_angle_gamma 82.58(2)
_cell_formula_units_Z 2
_cell_length_a 8.474(3)
_cell_length_b 10.496(1)
_cell_length_c 14.552(4)
_cell_measurement_reflns_used 25
_cell_measurement_temperature 296
_cell_measurement_theta_max 22.8
_cell_measurement_theta_min 19.9
_cell_volume 1249.4(6)
_computing_cell_refinement TEXSAN
_computing_data_collection TEXSAN
_computing_data_reduction TEXSAN
_computing_structure_refinement TEXSAN
_computing_structure_solution 'TRIAL AND ERROR/PACKING'
_diffrn_ambient_temperature 296
_diffrn_measurement_device CAD4
_diffrn_measurement_method 'omega - 2 theta'
_diffrn_radiation_detector 'scintillation counter'
_diffrn_radiation_monochromator graphite
_diffrn_radiation_source 'X-ray tube'
_diffrn_radiation_type 'Mo K\a'
_diffrn_radiation_wavelength 0.7107
_diffrn_reflns_number 2877
_diffrn_reflns_reduction_process 'L/p not decay/absorption'
_diffrn_reflns_theta_max 25
_diffrn_reflns_theta_min 1.5
_diffrn_standards_decay_% 0
_diffrn_standards_interval_count 80
_diffrn_standards_number 3
_exptl_crystal_colour Yellow
_exptl_crystal_density_diffrn 1.243
_exptl_crystal_density_meas ?
_exptl_crystal_description prism
_exptl_crystal_F_000 494
_exptl_crystal_size_max 0.40
_exptl_crystal_size_mid 0.35
_exptl_crystal_size_min 0.30
_refine_diff_density_max 0.22
_refine_ls_hydrogen_treatment noref
_refine_ls_matrix_type full
_refine_ls_number_parameters 316
_refine_ls_R_factor_gt 0.049
_refine_ls_shift/su_max 0.13
_refine_ls_structure_factor_coef Fsqd
_refine_ls_wR_factor_ref 0.060
_reflns_number_gt '2391 gt 3s'
_reflns_number_total 2877
_cod_data_source_file cg0503907si20051007_103311.cif
_cod_data_source_block I
_cod_depositor_comments
;
The following automatic conversions were performed:

'_chemical_melting_point' value '460-461' was changed to '460.5(5)' -
the average value was taken and precision was estimated.

Automatic conversion script
Id: cif_fix_values 1715 2011-07-08 13:25:40Z adriana 

The following automatic conversions were performed:

'_exptl_crystal_density_meas' value 'not measured' was changed to '?'
- the value is perceived as not measured.

Automatic conversion script
Id: cif_fix_values 3008 2015-01-20 13:52:24Z robertas 
;
_cod_original_cell_volume 1249.4
_cod_original_sg_symbol_H-M 'P -1     '
_cod_original_formula_sum 'C29 H27 N2 O4 '
_cod_database_code 4505252

loop_
_symmetry_equiv_pos_as_xyz
'   +x,   +y,   +z'
'   -x,   -y,   -z'

loop_
_atom_site_aniso_label
_atom_site_aniso_U_11
_atom_site_aniso_U_22
_atom_site_aniso_U_33
_atom_site_aniso_U_12
_atom_site_aniso_U_13
_atom_site_aniso_U_23
O(1) 0.0314(7) 0.0611(10) 0.0448(81) -0.0069(6) -0.0069(6) -0.0153(7)
O(3) 0.0375(11) 0.1164(16) 0.0741(112) -0.0138(11) 0.0084(9) -0.0361(11)
O(2) 0.0357(11) 0.1670(16) 0.0752(112) -0.0190(11) -0.0081(9) -0.0539(11)
O(4) 0.0683(11) 0.1258(16) 0.0643(102) -0.0089(11) -0.0193(9) -0.0470(7)
N(1) 0.0454(11) 0.0532(10) 0.0427(10) -0.0080(9) -0.0090(9) -0.0087(7)
N(2) 0.0350(11) 0.0512(10) 0.0559(10) -0.0078(9) -0.0069(9) -0.0106(11)
C(1) 0.0375(14) 0.0574(16) 0.0437(10) -0.0013(11) -0.0051(12) -0.0127(11)
C(2) 0.0554(14) 0.0517(16) 0.0549(10) 0.0011(13) -0.0154(12) -0.0109(11)
C(3) 0.0543(14) 0.0485(16) 0.0549(10) -0.0011(13) -0.0124(12) -0.0131(11)
C(4) 0.0415(14) 0.0543(16) 0.0498(10) -0.0019(11) -0.0075(12) -0.0182(11)
C(5) 0.0600(18) 0.0605(16) 0.0569(10) -0.0026(13) -0.0160(12) -0.0146(11)
C(6) 0.0661(18) 0.0825(16) 0.0783(20) -0.0112(15) -0.0298(12) -0.0248(15)
C(7) 0.0829(21) 0.0736(16) 0.0956(20) -0.0263(15) -0.0289(15) -0.0226(15)
C(8) 0.0811(21) 0.0506(16) 0.0773(20) -0.0123(15) -0.0202(15) -0.0058(15)
C(10) 0.0747(21) 0.0710(16) 0.0905(20) 0.0209(15) -0.0328(15) -0.0266(15)
C(9) 0.0993(21) 0.0558(16) 0.0630(20) -0.0164(15) -0.0208(15) -0.0015(15)
C(11) 0.0461(14) 0.0558(16) 0.0478(10) -0.0058(13) -0.0051(12) -0.0062(11)
C(12) 0.0947(21) 0.0772(16) 0.0498(10) -0.0296(15) -0.0033(15) -0.0131(15)
C(13) 0.1376(29) 0.1039(21) 0.0457(20) -0.0477(19) -0.0124(18) 0.0011(15)
C(14) 0.1376(29) 0.0720(21) 0.0773(20) -0.0380(19) -0.0313(21) 0.0138(18)
C(15) 0.1054(25) 0.0574(16) 0.0803(20) -0.0192(17) -0.0163(18) -0.0124(15)
C(16) 0.0643(18) 0.0621(16) 0.0559(10) -0.0114(13) -0.0039(15) -0.0142(11)
C(17) 0.0339(14) 0.0663(16) 0.0549(10) -0.0004(13) -0.0048(12) -0.0131(11)
C(18) 0.0272(11) 0.0673(16) 0.0651(10) -0.0054(11) -0.0108(12) -0.0153(11)
C(19) 0.0325(11) 0.0449(10) 0.0529(10) -0.0026(11) -0.0115(12) -0.0095(11)
C(20) 0.0343(11) 0.0423(10) 0.0427(10) -0.0054(11) -0.0096(9) -0.0073(11)
C(21) 0.0311(11) 0.0407(10) 0.0508(10) -0.0065(11) -0.0105(12) -0.0084(11)
C(22) 0.0443(14) 0.0527(16) 0.0498(10) -0.0043(11) -0.0030(12) -0.0160(11)
C(23) 0.0522(14) 0.0632(16) 0.0539(10) -0.0054(13) -0.0148(12) -0.0222(11)
C(24) 0.0368(14) 0.0590(16) 0.0630(10) -0.0041(11) -0.0187(12) -0.0193(11)
C(25) 0.1029(25) 0.1634(26) 0.0773(20) -0.0309(22) -0.0069(18) -0.0659(15)
C(27) 0.0447(18) 0.1211(21) 0.0773(20) -0.0125(17) 0.0048(15) -0.0357(15)
C(28) 0.0872(25) 0.0924(21) 0.0945(20) -0.0002(19) -0.0072(18) -0.0433(15)
C(29) 0.1176(29) 0.0950(21) 0.0762(20) -0.0037(22) -0.0069(21) -0.0259(18)
C(30) 0.0958(25) 0.1033(21) 0.0874(20) -0.0153(19) 0.0154(21) -0.0408(18)

loop_
_atom_site_label
_atom_site_fract_x
_atom_site_fract_y
_atom_site_fract_z
O(1) 0.8347(2) 0.6988(2) 0.6113(1)
O(3) 1.1965(2) 0.6581(2) 0.4170(1)
O(2) 1.1274(2) 0.6854(2) 0.5548(1)
O(4) 0.7018(2) 0.6161(2) 0.2627(1)
N(1) 0.7575(2) 0.7172(2) 0.7637(1)
N(2) 1.0947(2) 0.6686(2) 0.4787(1)
C(1) 0.7076(3) 0.7622(2) 0.6670(2)
C(2) 0.7269(3) 0.9135(2) 0.6442(2)
C(3) 0.8561(3) 0.9159(2) 0.7108(2)
C(4) 0.8671(3) 0.8000(2) 0.7811(2)
C(5) 0.9743(3) 0.7788(3) 0.8532(2)
C(6) 1.0686(4) 0.8774(3) 0.8543(2)
C(7) 1.0581(4) 0.9929(3) 0.7851(2)
C(8) 0.9517(4) 1.0116(3) 0.7129(2)
C(10) 0.5745(4) 0.9966(3) 0.6718(2)
C(9) 0.7703(4) 0.9685(3) 0.5405(2)
C(11) 0.7406(3) 0.5897(2) 0.8195(2)
C(12) 0.7212(4) 0.5714(3) 0.9169(2)
C(13) 0.7002(5) 0.4481(3) 0.9716(2)
C(14) 0.6932(5) 0.3433(3) 0.9312(2)
C(15) 0.7114(4) 0.3600(3) 0.8353(2)
C(16) 0.7359(3) 0.4825(3) 0.7784(2)
C(17) 0.5452(3) 0.7253(3) 0.6503(2)
C(18) 0.5226(3) 0.6908(3) 0.5698(2)
C(19) 0.6482(3) 0.6766(2) 0.4993(2)
C(20) 0.8051(3) 0.6821(2) 0.5242(2)
C(21) 0.9286(3) 0.6629(2) 0.4590(2)
C(22) 0.9000(3) 0.6411(2) 0.3702(2)
C(23) 0.7452(3) 0.6370(3) 0.3470(2)
C(24) 0.6208(3) 0.6539(2) 0.4120(2)
C(25) 0.8241(5) 0.5836(4) 0.1991(2)
C(27) 0.4133(4) 0.7283(3) 0.7245(2)
C(28) 0.3496(4) 0.0650(3) 0.9838(2)
C(29) 0.4629(5) 0.0713(3) 0.9119(2)
C(30) 0.3874(5) -0.0061(3) 1.0715(2)
H(5) 0.984 0.698 0.901
H(6) 1.143 0.867 0.903
H(7) 1.127 1.057 0.787
H(8) 0.939 1.095 0.665
H(18) 0.417 0.674 0.558
H(24) 0.513 0.649 0.395
H(22) 0.989 0.629 0.325
H(12) 0.720 0.646 0.946
H(13) 0.686 0.438 1.040
H(14) 0.685 0.257 0.970
H(15) 0.700 0.288 0.805
H(16) 0.747 0.494 0.710
H(101) 0.587 1.087 0.658
H(102) 0.484 0.984 0.640
H(103) 0.551 0.969 0.739
H(92) 0.687 0.965 0.500
H(91) 0.792 1.058 0.531
H(93) 0.865 0.928 0.521
H(261) 0.320 0.703 0.707
H(262) 0.447 0.669 0.784
H(263) 0.391 0.815 0.737
H(253) 0.783 0.572 0.142
H(251) 0.892 0.654 0.181
H(252) 0.891 0.505 0.226
H(29) 0.432 0.123 0.848
H(28) 0.243 0.113 0.972
H(30) 0.307 -0.012 1.123
